data_4025814
loop_
_publ_author_name
'Paul M. Alvey'
'Joseph J. Reczek'
'Vincent Lynch'
'Brent L. Iverson'

_publ_section_title
;
 A Systematic Study of Thermochromic Aromatic Donor-Acceptor Materials
;
_journal_name_full 'Journal of Organic Chemistry'
_journal_page_first 7682
_journal_page_last 7690
_journal_paper_doi 10.1021/jo101498b
_journal_volume 75
_journal_year 2010
_chemical_formula_moiety 'C28 H34 N2 O4, C24 H36 O2'
_chemical_formula_sum 'C52 H70 N2 O6'
_chemical_formula_weight 819.10
_chemical_name_systematic
;
 ?
;
_space_group_IT_number 2
_symmetry_cell_setting triclinic
_symmetry_space_group_name_Hall '-P 1'
_symmetry_space_group_name_H-M 'P -1'
_atom_sites_solution_hydrogens geom
_atom_sites_solution_primary direct
_atom_sites_solution_secondary difmap
_audit_creation_method SHELXL-97
_cell_angle_alpha 87.000(6)
_cell_angle_beta 88.742(5)
_cell_angle_gamma 86.499(6)
_cell_formula_units_Z 2
_cell_length_a 8.1677(15)
_cell_length_b 14.211(3)
_cell_length_c 20.027(4)
_cell_measurement_reflns_used 9292
_cell_measurement_temperature 100(2)
_cell_measurement_theta_max 25.0
_cell_measurement_theta_min 3.0
_cell_volume 2316.6(8)
_computing_cell_refinement 'CrystalClear (Rigaku Inc., 2008)'
_computing_data_collection 'CrystalClear (Rigaku Inc., 2008)'
_computing_data_reduction 'CrystalClear (Rigaku Inc., 2008)'
_computing_molecular_graphics 'XP SHELXTL/PC, Siemens Analytical'
_computing_structure_refinement 'XL SHELXTL/PC, Siemens Analytical'
_computing_structure_solution
;

SIR97 - Altomare A., Burla M.C., Camalli M., Cascarano G.L., Giacovazzo C., 
Guagliardi A., Moliterni A.G.G., Polidori G.,Spagna R.
;
_diffrn_ambient_temperature 100(2)
_diffrn_measured_fraction_theta_full 0.865
_diffrn_measured_fraction_theta_max 0.865
_diffrn_measurement_device_type 'Rigaku AFC-12 with Saturn 724+ CCD'
_diffrn_measurement_method \w-scans
_diffrn_radiation_monochromator graphite
_diffrn_radiation_source 'fine-focus sealed tube'
_diffrn_radiation_type MoK\a
_diffrn_radiation_wavelength 0.71075
_diffrn_reflns_av_R_equivalents 0.0635
_diffrn_reflns_av_sigmaI/netI 0.1723
_diffrn_reflns_limit_h_max 9
_diffrn_reflns_limit_h_min -7
_diffrn_reflns_limit_k_max 16
_diffrn_reflns_limit_k_min -11
_diffrn_reflns_limit_l_max 23
_diffrn_reflns_limit_l_min -15
_diffrn_reflns_number 9289
_diffrn_reflns_theta_full 25.00
_diffrn_reflns_theta_max 25.00
_diffrn_reflns_theta_min 3.00
_exptl_absorpt_coefficient_mu 0.076
_exptl_absorpt_correction_type none
_exptl_crystal_colour red
_exptl_crystal_density_diffrn 1.174
_exptl_crystal_density_method 'not measured'
_exptl_crystal_description plates
_exptl_crystal_F_000 888
_exptl_crystal_size_max 0.16
_exptl_crystal_size_mid 0.10
_exptl_crystal_size_min 0.05
_refine_diff_density_max 0.368
_refine_diff_density_min -0.366
_refine_diff_density_rms 0.079
_refine_ls_extinction_method none
_refine_ls_goodness_of_fit_ref 1.701
_refine_ls_hydrogen_treatment mixed
_refine_ls_matrix_type full
_refine_ls_number_parameters 627
_refine_ls_number_reflns 7054
_refine_ls_number_restraints 668
_refine_ls_restrained_S_all 1.670
_refine_ls_R_factor_all 0.2442
_refine_ls_R_factor_gt 0.1347
_refine_ls_shift/su_max 0.087
_refine_ls_shift/su_mean 0.005
_refine_ls_structure_factor_coef Fsqd
_refine_ls_weighting_details 'calc w=1/[\s^2^(Fo^2^)+(0.0200P)^2^] where P=(Fo^2^+2Fc^2^)/3'
_refine_ls_weighting_scheme calc
_refine_ls_wR_factor_gt 0.2653
_refine_ls_wR_factor_ref 0.2850
_reflns_number_gt 2924
_reflns_number_total 7054
_reflns_threshold_expression >2sigma(I)
_cod_data_source_file jo101498b_si_011.cif
_cod_data_source_block d5n4
_cod_depositor_comments
;
The following automatic conversions were performed:

'_symmetry_cell_setting' value 'Triclinic' changed to 'triclinic'
according to the built-in table from CIF Core dictionary named
'cif_core.dic' version 2.4.1 from 2010-06-29.

Automatic conversion script
Id: cif_fix_values 1646 2011-03-28 12:23:43Z adriana 
;
_cod_database_code 4025814

loop_
_symmetry_equiv_pos_as_xyz
'x, y, z'
'-x, -y, -z'

loop_
_atom_site_label
_atom_site_type_symbol
_atom_site_fract_x
_atom_site_fract_y
_atom_site_fract_z
_atom_site_U_iso_or_equiv
_atom_site_adp_type
_atom_site_occupancy
_atom_site_symmetry_multiplicity
_atom_site_calc_flag
_atom_site_refinement_flags
_atom_site_disorder_assembly
_atom_site_disorder_group
O1A O 0.8481(5) 0.4504(4) 0.6333(2) 0.0252(13) Uani 1 1 d U . .
C1A C 0.9944(8) 0.4925(5) 0.5354(3) 0.021(2) Uani 1 1 d U . .
C2A C 0.8443(8) 0.4643(5) 0.5658(4) 0.0175(18) Uani 1 1 d U . .
C3A C 0.7143(8) 0.4476(5) 0.5266(3) 0.0186(18) Uani 1 1 d U . .
H3A H 0.6159 0.4263 0.5467 0.022 Uiso 1 1 calc R . .
C4A C 0.7262(8) 0.4620(5) 0.4573(4) 0.0219(19) Uani 1 1 d U . .
H4A H 0.6339 0.4522 0.4311 0.026 Uiso 1 1 calc R . .
C5A C 0.8694(8) 0.4903(5) 0.4254(4) 0.0201(19) Uani 1 1 d U . .
H5AA H 0.8756 0.4980 0.3781 0.024 Uiso 1 1 calc R . .
C6A C 0.6969(8) 0.4312(6) 0.6668(4) 0.030(2) Uani 1 1 d U . .
H6A1 H 0.6588 0.3704 0.6530 0.036 Uiso 1 1 calc R . .
H6A2 H 0.6120 0.4816 0.6548 0.036 Uiso 1 1 calc R . .
C7A C 0.7234(9) 0.4266(6) 0.7408(4) 0.031(2) Uani 1 1 d U . .
H7A1 H 0.8075 0.3752 0.7515 0.037 Uiso 1 1 calc R . .
H7A2 H 0.6200 0.4094 0.7637 0.037 Uiso 1 1 calc R . .
C8A C 0.7763(9) 0.5157(6) 0.7694(4) 0.032(2) Uani 1 1 d U . .
H8A1 H 0.6959 0.5682 0.7567 0.038 Uiso 1 1 calc R . .
H8A2 H 0.8836 0.5309 0.7489 0.038 Uiso 1 1 calc R . .
C9A C 0.7917(10) 0.5098(6) 0.8443(4) 0.044(2) Uani 1 1 d U . .
H9A1 H 0.8692 0.4557 0.8567 0.053 Uiso 1 1 calc R . .
H9A2 H 0.6835 0.4958 0.8644 0.053 Uiso 1 1 calc R . .
C10A C 0.8501(10) 0.5980(7) 0.8760(4) 0.050(3) Uani 1 1 d U . .
H10A H 0.8722 0.5825 0.9239 0.060 Uiso 1 1 calc R . .
H10B H 0.9544 0.6154 0.8540 0.060 Uiso 1 1 calc R . .
C11A C 0.7282(9) 0.6813(6) 0.8704(4) 0.045(2) Uani 1 1 d U . .
H11A H 0.6208 0.6630 0.8890 0.054 Uiso 1 1 calc R . .
H11B H 0.7138 0.7013 0.8227 0.054 Uiso 1 1 calc R . .
C12A C 0.7867(11) 0.7643(7) 0.9086(5) 0.067(3) Uani 1 1 d U . .
H12A H 0.8024 0.7442 0.9557 0.100 Uiso 1 1 calc R . .
H12B H 0.7041 0.8172 0.9054 0.100 Uiso 1 1 calc R . .
H12C H 0.8907 0.7842 0.8889 0.100 Uiso 1 1 calc R . .
O1 O 0.5841(6) 0.2005(4) 0.3858(3) 0.0356(15) Uani 1 1 d U . .
O2 O 1.0674(6) 0.2843(4) 0.2866(3) 0.0346(15) Uani 1 1 d U . .
O3 O 0.9345(5) 0.2190(4) 0.7023(3) 0.0281(14) Uani 1 1 d U . .
O4 O 1.4168(6) 0.3017(4) 0.6038(2) 0.0334(15) Uani 1 1 d U . .
N1 N 0.8231(6) 0.2434(4) 0.3366(3) 0.0255(17) Uani 1 1 d DU A .
N2 N 1.1796(6) 0.2540(4) 0.6542(3) 0.0233(16) Uani 1 1 d DU B .
C1 C 0.7280(9) 0.2204(5) 0.3934(4) 0.0228(19) Uani 1 1 d U . .
C2 C 0.8039(8) 0.2212(5) 0.4580(4) 0.0227(19) Uani 1 1 d U . .
C3 C 0.7150(8) 0.1984(5) 0.5163(4) 0.0202(18) Uani 1 1 d U . .
H3 H 0.6058 0.1798 0.5129 0.024 Uiso 1 1 calc R . .
C4 C 0.7819(8) 0.2020(5) 0.5792(4) 0.024(2) Uani 1 1 d U . .
H4 H 0.7201 0.1861 0.6184 0.029 Uiso 1 1 calc R . .
C5 C 0.9426(8) 0.2298(5) 0.5832(4) 0.0214(19) Uani 1 1 d U . .
C6 C 1.0134(8) 0.2347(5) 0.6501(4) 0.023(2) Uani 1 1 d U . .
C7 C 1.2747(9) 0.2807(5) 0.5962(4) 0.024(2) Uani 1 1 d U . .
C8 C 1.1981(8) 0.2804(5) 0.5318(4) 0.0177(18) Uani 1 1 d U . .
C9 C 1.2873(8) 0.3043(6) 0.4740(4) 0.026(2) Uani 1 1 d U . .
H9 H 1.3964 0.3229 0.4774 0.031 Uiso 1 1 calc R . .
C10 C 1.2174(8) 0.3011(5) 0.4101(4) 0.025(2) Uani 1 1 d U . .
H10 H 1.2785 0.3183 0.3709 0.030 Uiso 1 1 calc R . .
C11 C 1.0577(8) 0.2725(5) 0.4054(4) 0.0198(19) Uani 1 1 d U . .
C12 C 0.9871(9) 0.2695(5) 0.3380(4) 0.026(2) Uani 1 1 d U . .
C13 C 1.0339(8) 0.2533(5) 0.5246(4) 0.0208(19) Uani 1 1 d U . .
C14 C 0.9667(8) 0.2500(5) 0.4632(4) 0.021(2) Uani 1 1 d U . .
C15 C 0.7478(9) 0.2434(6) 0.2675(4) 0.038(2) Uani 1 1 d DU . .
H15B H 0.8307 0.2661 0.2371 0.045 Uiso 0.52 1 d PR A .
H15A H 0.6382 0.2257 0.2778 0.045 Uiso 0.48 1 d PR . .
C16 C 0.719(2) 0.3419(8) 0.2386(6) 0.049(5) Uani 0.48 1 d PDU A 1
H16A H 0.6335 0.3433 0.2048 0.073 Uiso 0.48 1 calc PR A 1
H16B H 0.8204 0.3634 0.2179 0.073 Uiso 0.48 1 calc PR A 1
H16C H 0.6826 0.3836 0.2743 0.073 Uiso 0.48 1 calc PR A 1
C17 C 0.8125(18) 0.1677(9) 0.2242(8) 0.035(3) Uani 0.48 1 d PDU A 1
H17A H 0.8346 0.1098 0.2530 0.041 Uiso 0.48 1 calc PR A 1
H17B H 0.9192 0.1864 0.2050 0.041 Uiso 0.48 1 calc PR A 1
C18 C 0.709(3) 0.1430(13) 0.1679(9) 0.040(3) Uani 0.48 1 d PDU A 1
H18A H 0.6001 0.1269 0.1863 0.048 Uiso 0.48 1 calc PR A 1
H18B H 0.6921 0.1994 0.1371 0.048 Uiso 0.48 1 calc PR A 1
C19 C 0.7767(18) 0.0650(13) 0.1298(8) 0.046(3) Uani 0.48 1 d PDU A 1
H19A H 0.8330 0.0185 0.1613 0.055 Uiso 0.48 1 calc PR A 1
H19B H 0.8615 0.0896 0.0986 0.055 Uiso 0.48 1 calc PR A 1
C20 C 0.654(2) 0.0102(14) 0.0876(10) 0.055(3) Uani 0.48 1 d PDU A 1
H20A H 0.5452 0.0198 0.1098 0.066 Uiso 0.48 1 calc PR A 1
H20B H 0.6459 0.0456 0.0437 0.066 Uiso 0.48 1 calc PR A 1
C21 C 0.669(2) -0.0873(13) 0.0727(10) 0.061(5) Uani 0.48 1 d PDU A 1
H21A H 0.7853 -0.1084 0.0700 0.091 Uiso 0.48 1 calc PR A 1
H21B H 0.6175 -0.0957 0.0299 0.091 Uiso 0.48 1 calc PR A 1
H21C H 0.6144 -0.1247 0.1082 0.091 Uiso 0.48 1 calc PR A 1
C16' C 0.6082(14) 0.3105(10) 0.2573(7) 0.040(4) Uani 0.52 1 d PDU A 2
H16D H 0.5717 0.3092 0.2111 0.060 Uiso 0.52 1 calc PR A 2
H16E H 0.6402 0.3740 0.2659 0.060 Uiso 0.52 1 calc PR A 2
H16F H 0.5185 0.2935 0.2881 0.060 Uiso 0.52 1 calc PR A 2
C17' C 0.7382(17) 0.1403(9) 0.2520(7) 0.033(3) Uani 0.52 1 d PDU A 2
H17C H 0.8418 0.1057 0.2660 0.040 Uiso 0.52 1 calc PR A 2
H17D H 0.6483 0.1138 0.2796 0.040 Uiso 0.52 1 calc PR A 2
C18' C 0.711(3) 0.1219(10) 0.1810(7) 0.037(3) Uani 0.52 1 d PDU A 2
H18C H 0.6035 0.1535 0.1683 0.045 Uiso 0.52 1 calc PR A 2
H18D H 0.7959 0.1530 0.1535 0.045 Uiso 0.52 1 calc PR A 2
C19' C 0.7107(19) 0.0245(11) 0.1621(7) 0.043(3) Uani 0.52 1 d PDU A 2
H19C H 0.6154 -0.0051 0.1840 0.052 Uiso 0.52 1 calc PR A 2
H19D H 0.8113 -0.0102 0.1792 0.052 Uiso 0.52 1 calc PR A 2
C20' C 0.703(2) 0.0129(13) 0.0835(8) 0.055(3) Uani 0.52 1 d PDU A 2
H20C H 0.5899 0.0351 0.0716 0.066 Uiso 0.52 1 calc PR A 2
H20D H 0.7745 0.0613 0.0636 0.066 Uiso 0.52 1 calc PR A 2
C21' C 0.738(2) -0.0670(14) 0.0452(9) 0.067(5) Uani 0.52 1 d PDU A 2
H21D H 0.7341 -0.1245 0.0743 0.100 Uiso 0.52 1 calc PR A 2
H21E H 0.8478 -0.0638 0.0247 0.100 Uiso 0.52 1 calc PR A 2
H21F H 0.6566 -0.0681 0.0102 0.100 Uiso 0.52 1 calc PR A 2
C22 C 1.2547(9) 0.2479(6) 0.7214(4) 0.032(2) Uani 1 1 d DU . .
H22B H 1.3687 0.2565 0.7118 0.039 Uiso 0.46 1 d PR B .
H22A H 1.1774 0.2174 0.7507 0.039 Uiso 0.54 1 d PR . .
C23 C 1.4085(13) 0.1891(9) 0.7270(6) 0.038(4) Uani 0.54 1 d PDU B 1
H23A H 1.4999 0.2255 0.7098 0.057 Uiso 0.54 1 calc PR B 1
H23B H 1.4014 0.1332 0.7008 0.057 Uiso 0.54 1 calc PR B 1
H23C H 1.4267 0.1694 0.7740 0.057 Uiso 0.54 1 calc PR B 1
C24 C 1.2602(16) 0.3518(8) 0.7453(8) 0.021(4) Uani 0.54 1 d PDU B 1
H24A H 1.1554 0.3882 0.7356 0.026 Uiso 0.54 1 calc PR B 1
H24B H 1.3504 0.3845 0.7220 0.026 Uiso 0.54 1 calc PR B 1
C23' C 1.2572(18) 0.1509(8) 0.7543(6) 0.035(4) Uani 0.46 1 d PDU B 2
H23D H 1.2791 0.1040 0.7205 0.053 Uiso 0.46 1 calc PR B 2
H23E H 1.1507 0.1410 0.7761 0.053 Uiso 0.46 1 calc PR B 2
H23F H 1.3435 0.1440 0.7877 0.053 Uiso 0.46 1 calc PR B 2
C24' C 1.202(2) 0.3306(9) 0.7608(10) 0.027(4) Uani 0.46 1 d PDU B 2
H24C H 1.2124 0.3883 0.7316 0.032 Uiso 0.46 1 calc PR B 2
H24D H 1.0839 0.3264 0.7723 0.032 Uiso 0.46 1 calc PR B 2
C25 C 1.2897(9) 0.3428(7) 0.8234(4) 0.044(2) Uani 1 1 d U . .
H25C H 1.2473 0.2992 0.8567 0.053 Uiso 0.46 1 d PR B .
H25D H 1.4034 0.3243 0.8160 0.053 Uiso 0.46 1 d PR . .
H25A H 1.3963 0.3126 0.8315 0.053 Uiso 0.54 1 d PR . .
H25B H 1.2089 0.3045 0.8449 0.053 Uiso 0.54 1 d PR . .
C26 C 1.2793(10) 0.4379(7) 0.8524(4) 0.057(3) Uani 1 1 d U B .
H26A H 1.1684 0.4681 0.8445 0.068 Uiso 1 1 calc R . .
H26B H 1.3595 0.4778 0.8286 0.068 Uiso 1 1 calc R . .
C27 C 1.3127(10) 0.4351(7) 0.9272(4) 0.052(3) Uani 1 1 d U . .
H27A H 1.2336 0.3949 0.9513 0.063 Uiso 1 1 calc R B .
H27B H 1.4244 0.4064 0.9353 0.063 Uiso 1 1 calc R . .
C28 C 1.2983(10) 0.5329(7) 0.9547(4) 0.054(3) Uani 1 1 d U B .
H28A H 1.3814 0.5718 0.9331 0.082 Uiso 1 1 calc R . .
H28B H 1.3153 0.5278 1.0030 0.082 Uiso 1 1 calc R . .
H28C H 1.1888 0.5623 0.9456 0.082 Uiso 1 1 calc R . .
O1B O 0.8550(5) -0.0496(4) 0.6355(3) 0.0291(14) Uani 1 1 d U . .
C1B C 1.0003(8) -0.0079(5) 0.5355(3) 0.023(2) Uani 1 1 d U . .
C2B C 0.8479(8) -0.0361(5) 0.5675(4) 0.022(2) Uani 1 1 d U . .
C3B C 0.7146(9) -0.0536(5) 0.5304(4) 0.031(2) Uani 1 1 d U . .
H3B H 0.6171 -0.0740 0.5518 0.037 Uiso 1 1 calc R . .
C4B C 0.7243(8) -0.0408(5) 0.4603(4) 0.027(2) Uani 1 1 d U . .
H4B H 0.6311 -0.0531 0.4354 0.032 Uiso 1 1 calc R . .
C5B C 0.8626(8) -0.0111(5) 0.4257(4) 0.025(2) Uani 1 1 d U . .
H5BA H 0.8656 -0.0039 0.3782 0.030 Uiso 1 1 calc R . .
C6B C 0.7073(8) -0.0701(6) 0.6694(4) 0.035(2) Uani 1 1 d U . .
H6B1 H 0.6737 -0.1331 0.6582 0.042 Uiso 1 1 calc R . .
H6B2 H 0.6189 -0.0224 0.6564 0.042 Uiso 1 1 calc R . .
C7B C 0.7387(10) -0.0684(6) 0.7439(4) 0.048(3) Uani 1 1 d U . .
H7B1 H 0.6430 -0.0919 0.7693 0.057 Uiso 1 1 calc R . .
H7B2 H 0.8355 -0.1112 0.7552 0.057 Uiso 1 1 calc R . .
C8B C 0.7687(11) 0.0303(7) 0.7646(5) 0.059(3) Uani 1 1 d U . .
H8B1 H 0.6754 0.0736 0.7499 0.070 Uiso 1 1 calc R . .
H8B2 H 0.8686 0.0517 0.7410 0.070 Uiso 1 1 calc R . .
C9B C 0.7899(12) 0.0381(7) 0.8407(5) 0.067(3) Uani 1 1 d U . .
H9B1 H 0.8930 0.0030 0.8545 0.080 Uiso 1 1 calc R . .
H9B2 H 0.6979 0.0085 0.8651 0.080 Uiso 1 1 calc R . .
C10B C 0.7944(14) 0.1435(9) 0.8603(5) 0.087(4) Uani 1 1 d U . .
H10C H 0.8889 0.1719 0.8369 0.104 Uiso 1 1 calc R . .
H10D H 0.6934 0.1788 0.8442 0.104 Uiso 1 1 calc R . .
C11B C 0.8070(15) 0.1551(9) 0.9301(6) 0.102(4) Uani 1 1 d U . .
H11C H 0.9059 0.1178 0.9463 0.122 Uiso 1 1 calc R . .
H11D H 0.7107 0.1282 0.9531 0.122 Uiso 1 1 calc R . .
C12B C 0.8167(15) 0.2525(9) 0.9502(6) 0.104(4) Uani 1 1 d U . .
H12D H 0.9186 0.2579 0.9743 0.155 Uiso 1 1 calc R . .
H12E H 0.7226 0.2692 0.9793 0.155 Uiso 1 1 calc R . .
H12F H 0.8154 0.2955 0.9103 0.155 Uiso 1 1 calc R . .

loop_
_atom_site_aniso_label
_atom_site_aniso_U_11
_atom_site_aniso_U_22
_atom_site_aniso_U_33
_atom_site_aniso_U_23
_atom_site_aniso_U_13
_atom_site_aniso_U_12
O1A 0.015(3) 0.034(3) 0.029(3) -0.014(3) 0.002(2) -0.005(2)
C1A 0.008(4) 0.023(5) 0.034(4) -0.014(4) 0.001(4) -0.001(3)
C2A 0.015(4) 0.017(5) 0.021(4) -0.003(4) 0.001(3) 0.001(3)
C3A 0.015(4) 0.021(5) 0.022(4) -0.005(3) 0.002(3) -0.009(3)
C4A 0.012(4) 0.025(5) 0.029(5) -0.011(4) -0.006(3) -0.001(3)
C5A 0.018(4) 0.019(4) 0.022(4) -0.001(4) 0.004(3) -0.001(3)
C6A 0.023(4) 0.033(5) 0.034(5) -0.008(4) 0.010(4) -0.009(3)
C7A 0.023(4) 0.038(5) 0.032(5) -0.011(4) 0.008(3) -0.001(3)
C8A 0.041(4) 0.025(5) 0.029(5) -0.002(4) 0.009(4) -0.012(4)
C9A 0.058(5) 0.043(6) 0.033(5) -0.009(4) 0.003(4) -0.005(4)
C10A 0.051(5) 0.063(6) 0.038(5) -0.014(5) -0.015(4) -0.005(5)
C11A 0.037(4) 0.053(6) 0.047(5) -0.016(5) 0.007(4) -0.003(4)
C12A 0.075(6) 0.060(6) 0.068(6) -0.019(5) -0.010(5) -0.010(5)
O1 0.025(3) 0.043(4) 0.041(4) -0.012(3) -0.004(2) -0.006(3)
O2 0.029(3) 0.043(4) 0.033(4) -0.011(3) 0.004(3) -0.014(3)
O3 0.021(3) 0.032(3) 0.031(3) -0.008(3) 0.005(2) -0.003(2)
O4 0.025(3) 0.044(4) 0.033(3) -0.007(3) 0.002(2) -0.015(3)
N1 0.015(3) 0.040(4) 0.022(4) -0.005(3) -0.001(3) -0.009(3)
N2 0.019(3) 0.025(4) 0.026(4) -0.002(3) -0.006(3) -0.005(3)
C1 0.020(4) 0.022(5) 0.027(5) -0.009(4) -0.001(3) 0.003(3)
C2 0.028(4) 0.016(5) 0.025(5) -0.006(4) -0.003(4) -0.003(3)
C3 0.010(4) 0.025(5) 0.026(4) -0.003(4) -0.003(3) 0.000(3)
C4 0.020(4) 0.024(5) 0.029(5) -0.011(4) 0.001(3) -0.001(3)
C5 0.018(4) 0.017(5) 0.031(5) -0.014(4) -0.006(3) -0.004(3)
C6 0.018(4) 0.018(5) 0.032(5) -0.004(4) 0.000(4) -0.003(3)
C7 0.023(4) 0.018(5) 0.032(5) -0.009(4) 0.004(4) -0.001(3)
C8 0.013(4) 0.019(4) 0.022(4) -0.007(3) 0.000(3) -0.005(3)
C9 0.017(4) 0.028(5) 0.032(5) -0.007(4) -0.005(3) -0.001(3)
C10 0.026(4) 0.027(5) 0.022(4) -0.006(4) -0.003(3) 0.006(3)
C11 0.019(4) 0.017(5) 0.024(5) -0.002(4) 0.006(3) -0.001(3)
C12 0.026(4) 0.023(5) 0.029(5) -0.003(4) 0.000(4) -0.002(3)
C13 0.023(4) 0.007(4) 0.032(5) -0.008(4) 0.005(3) 0.007(3)
C14 0.020(4) 0.017(5) 0.027(5) -0.007(4) 0.003(4) 0.001(3)
C15 0.035(4) 0.056(6) 0.024(5) 0.001(4) -0.010(4) -0.019(4)
C16 0.050(7) 0.052(8) 0.043(8) -0.004(7) 0.002(6) 0.009(6)
C17 0.034(5) 0.040(5) 0.031(5) -0.007(4) 0.003(4) -0.008(4)
C18 0.038(4) 0.049(5) 0.035(5) -0.007(4) 0.000(4) -0.010(4)
C19 0.044(4) 0.053(4) 0.042(4) -0.007(4) 0.000(4) -0.015(4)
C20 0.054(5) 0.064(5) 0.050(5) -0.012(4) 0.001(4) -0.017(4)
C21 0.060(7) 0.070(8) 0.054(8) -0.011(6) 0.005(6) -0.007(6)
C16' 0.039(7) 0.041(7) 0.040(7) -0.005(6) -0.008(6) -0.003(6)
C17' 0.030(5) 0.042(5) 0.029(5) -0.002(5) -0.003(4) -0.009(4)
C18' 0.034(4) 0.047(4) 0.032(4) -0.006(4) 0.001(4) -0.012(4)
C19' 0.042(4) 0.053(4) 0.037(4) -0.003(4) 0.000(4) -0.012(4)
C20' 0.052(5) 0.064(5) 0.050(5) -0.011(4) 0.003(4) -0.014(4)
C21' 0.067(7) 0.070(8) 0.065(8) -0.014(6) -0.003(6) -0.011(6)
C22 0.037(4) 0.042(5) 0.018(4) -0.003(4) 0.002(4) -0.006(4)
C23 0.034(6) 0.039(7) 0.042(7) -0.009(6) -0.005(6) 0.000(6)
C24 0.014(6) 0.031(6) 0.018(6) 0.002(5) -0.003(5) 0.002(5)
C23' 0.029(7) 0.038(8) 0.038(8) -0.002(6) -0.004(6) 0.004(6)
C24' 0.026(6) 0.030(6) 0.024(6) -0.001(5) -0.003(5) -0.002(5)
C25 0.036(5) 0.069(6) 0.029(5) -0.020(4) -0.001(4) -0.008(4)
C26 0.048(5) 0.074(7) 0.048(6) -0.016(5) -0.028(4) 0.013(5)
C27 0.050(5) 0.064(6) 0.049(6) -0.037(5) 0.008(4) -0.024(4)
C28 0.060(5) 0.062(6) 0.043(5) -0.019(5) -0.012(4) -0.003(5)
O1B 0.024(3) 0.031(3) 0.034(3) -0.009(3) 0.011(3) -0.010(2)
C1B 0.009(4) 0.021(5) 0.038(5) -0.011(4) 0.005(4) 0.001(3)
C2B 0.014(4) 0.017(5) 0.036(5) -0.008(4) 0.004(4) -0.004(3)
C3B 0.026(4) 0.025(5) 0.043(5) -0.008(4) 0.003(4) -0.002(3)
C4B 0.019(4) 0.017(5) 0.046(5) -0.009(4) -0.008(4) -0.007(3)
C5B 0.021(4) 0.021(4) 0.033(5) -0.006(4) -0.002(4) 0.000(3)
C6B 0.025(4) 0.038(5) 0.044(5) -0.014(4) 0.012(4) -0.009(4)
C7B 0.045(5) 0.046(6) 0.054(6) -0.017(5) 0.008(4) -0.010(4)
C8B 0.063(5) 0.054(6) 0.060(6) -0.022(5) 0.021(5) -0.011(5)
C9B 0.080(6) 0.066(7) 0.059(6) -0.024(5) 0.013(5) -0.030(5)
C10B 0.109(7) 0.099(8) 0.057(6) -0.021(6) 0.014(6) -0.038(6)
C11B 0.115(7) 0.107(8) 0.087(8) -0.027(7) 0.009(6) -0.021(6)
C12B 0.131(8) 0.081(7) 0.103(8) -0.043(6) -0.006(6) -0.011(6)

loop_
_atom_type_symbol
_atom_type_description
_atom_type_scat_dispersion_real
_atom_type_scat_dispersion_imag
_atom_type_scat_source
C C 0.0033 0.0016 'International Tables Vol C Tables 4.2.6.8 and 6.1.1.4'
H H 0.0000 0.0000 'International Tables Vol C Tables 4.2.6.8 and 6.1.1.4'
N N 0.0061 0.0033 'International Tables Vol C Tables 4.2.6.8 and 6.1.1.4'
O O 0.0106 0.0060 'International Tables Vol C Tables 4.2.6.8 and 6.1.1.4'

loop_
_geom_angle_atom_site_label_1
_geom_angle_atom_site_label_2
_geom_angle_atom_site_label_3
_geom_angle
_geom_angle_site_symmetry_1
_geom_angle_site_symmetry_3
_geom_angle_publ_flag
C2A O1A C6A 116.8(5) . . ?
C5A C1A C1A 119.2(7) 2_766 2_766 ?
C5A C1A C2A 121.2(6) 2_766 . ?
C1A C1A C2A 119.6(7) 2_766 . ?
O1A C2A C3A 125.3(6) . . ?
O1A C2A C1A 114.6(5) . . ?
C3A C2A C1A 119.9(6) . . ?
C2A C3A C4A 120.2(6) . . ?
C5A C4A C3A 122.0(6) . . ?
C4A C5A C1A 119.1(6) . 2_766 ?
O1A C6A C7A 108.6(6) . . ?
C6A C7A C8A 115.9(7) . . ?
C7A C8A C9A 114.1(7) . . ?
C8A C9A C10A 116.3(7) . . ?
C11A C10A C9A 113.3(7) . . ?
C10A C11A C12A 110.8(7) . . ?
C1 N1 C12 124.5(6) . . ?
C1 N1 C15 119.5(6) . . ?
C12 N1 C15 115.9(6) . . ?
C6 N2 C7 121.7(6) . . ?
C6 N2 C22 118.0(6) . . ?
C7 N2 C22 120.2(6) . . ?
O1 C1 N1 118.5(7) . . ?
O1 C1 C2 123.7(7) . . ?
N1 C1 C2 117.8(7) . . ?
C3 C2 C14 119.0(7) . . ?
C3 C2 C1 120.2(7) . . ?
C14 C2 C1 120.6(7) . . ?
C4 C3 C2 121.8(7) . . ?
C3 C4 C5 118.3(7) . . ?
C4 C5 C13 120.6(7) . . ?
C4 C5 C6 118.4(7) . . ?
C13 C5 C6 121.1(7) . . ?
O3 C6 N2 118.8(7) . . ?
O3 C6 C5 122.7(7) . . ?
N2 C6 C5 118.5(7) . . ?
O4 C7 N2 118.3(7) . . ?
O4 C7 C8 123.9(7) . . ?
N2 C7 C8 117.8(7) . . ?
C9 C8 C13 118.0(7) . . ?
C9 C8 C7 119.6(7) . . ?
C13 C8 C7 122.4(7) . . ?
C8 C9 C10 120.8(7) . . ?
C11 C10 C9 119.3(7) . . ?
C14 C11 C10 120.1(7) . . ?
C14 C11 C12 121.5(7) . . ?
C10 C11 C12 118.4(7) . . ?
O2 C12 N1 121.8(7) . . ?
O2 C12 C11 122.4(7) . . ?
N1 C12 C11 115.7(7) . . ?
C14 C13 C5 120.7(6) . . ?
C14 C13 C8 121.2(7) . . ?
C5 C13 C8 118.1(7) . . ?
C13 C14 C11 120.5(6) . . ?
C13 C14 C2 119.7(7) . . ?
C11 C14 C2 119.8(7) . . ?
C16' C15 C17 129.1(10) . . ?
C16' C15 C16 43.0(8) . . ?
C17 C15 C16 119.8(9) . . ?
C16' C15 C17' 121.0(8) . . ?
C17 C15 C17' 35.1(7) . . ?
C16 C15 C17' 143.0(10) . . ?
C16' C15 N1 114.4(8) . . ?
C17 C15 N1 116.0(8) . . ?
C16 C15 N1 110.8(7) . . ?
C17' C15 N1 106.1(7) . . ?
C15 C17 C18 117.9(11) . . ?
C19 C18 C17 114.7(13) . . ?
C18 C19 C20 117.9(13) . . ?
C21 C20 C19 126.8(14) . . ?
C18' C17' C15 115.8(11) . . ?
C19' C18' C17' 118.5(12) . . ?
C18' C19' C20' 114.1(12) . . ?
C21' C20' C19' 130.6(15) . . ?
C23 C22 C24' 127.6(11) . . ?
C23 C22 N2 115.3(7) . . ?
C24' C22 N2 111.7(9) . . ?
C23 C22 C23' 59.2(8) . . ?
C24' C22 C23' 119.5(10) . . ?
N2 C22 C23' 113.1(7) . . ?
C23 C22 C24 115.9(8) . . ?
C24' C22 C24 24.1(8) . . ?
N2 C22 C24 107.5(7) . . ?
C23' C22 C24 136.3(10) . . ?
C22 C24 C25 106.5(9) . . ?
C25 C24' C22 117.5(11) . . ?
C24' C25 C26 118.6(8) . . ?
C24' C25 C24 24.0(8) . . ?
C26 C25 C24 110.7(8) . . ?
C25 C26 C27 113.8(8) . . ?
C28 C27 C26 112.0(8) . . ?
C2B O1B C6B 116.5(5) . . ?
C5B C1B C1B 122.1(7) 2_756 2_756 ?
C5B C1B C2B 121.0(6) 2_756 . ?
C1B C1B C2B 116.7(7) 2_756 . ?
O1B C2B C3B 124.3(6) . . ?
O1B C2B C1B 114.2(6) . . ?
C3B C2B C1B 121.3(7) . . ?
C2B C3B C4B 119.1(7) . . ?
C5B C4B C3B 123.6(7) . . ?
C4B C5B C1B 116.9(7) . 2_756 ?
O1B C6B C7B 107.1(6) . . ?
C8B C7B C6B 111.8(8) . . ?
C7B C8B C9B 114.3(8) . . ?
C8B C9B C10B 112.0(9) . . ?
C11B C10B C9B 114.4(10) . . ?
C10B C11B C12B 116.0(12) . . ?

loop_
_geom_bond_atom_site_label_1
_geom_bond_atom_site_label_2
_geom_bond_distance
_geom_bond_site_symmetry_2
_geom_bond_publ_flag
O1A C2A 1.356(8) . ?
O1A C6A 1.427(7) . ?
C1A C5A 1.415(9) 2_766 ?
C1A C1A 1.426(13) 2_766 ?
C1A C2A 1.427(8) . ?
C2A C3A 1.374(9) . ?
C3A C4A 1.394(9) . ?
C4A C5A 1.390(8) . ?
C5A C1A 1.415(9) 2_766 ?
C6A C7A 1.501(9) . ?
C7A C8A 1.506(11) . ?
C8A C9A 1.507(9) . ?
C9A C10A 1.540(11) . ?
C10A C11A 1.500(11) . ?
C11A C12A 1.544(12) . ?
O1 C1 1.240(8) . ?
O2 C12 1.223(8) . ?
O3 C6 1.233(8) . ?
O4 C7 1.230(8) . ?
N1 C1 1.399(8) . ?
N1 C12 1.413(9) . ?
N1 C15 1.526(9) . ?
N2 C6 1.406(8) . ?
N2 C7 1.431(9) . ?
N2 C22 1.488(9) . ?
C1 C2 1.447(10) . ?
C2 C3 1.396(9) . ?
C2 C14 1.423(9) . ?
C3 C4 1.388(9) . ?
C4 C5 1.399(9) . ?
C5 C13 1.412(9) . ?
C5 C6 1.477(10) . ?
C7 C8 1.446(10) . ?
C8 C9 1.392(9) . ?
C8 C13 1.430(9) . ?
C9 C10 1.416(9) . ?
C10 C11 1.396(9) . ?
C11 C14 1.395(9) . ?
C11 C12 1.484(10) . ?
C13 C14 1.362(9) . ?
C15 C16' 1.452(10) . ?
C15 C17 1.482(14) . ?
C15 C16 1.494(10) . ?
C15 C17' 1.520(14) . ?
C17 C18 1.492(13) . ?
C18 C19 1.454(15) . ?
C19 C20 1.590(15) . ?
C20 C21 1.430(16) . ?
C17' C18' 1.485(13) . ?
C18' C19' 1.454(15) . ?
C19' C20' 1.593(15) . ?
C20' C21' 1.415(15) . ?
C22 C23 1.468(9) . ?
C22 C24' 1.486(15) . ?
C22 C23' 1.496(10) . ?
C22 C24 1.579(15) . ?
C24 C25 1.586(16) . ?
C24' C25 1.48(2) . ?
C25 C26 1.497(12) . ?
C26 C27 1.526(10) . ?
C27 C28 1.519(12) . ?
O1B C2B 1.369(8) . ?
O1B C6B 1.410(8) . ?
C1B C5B 1.424(9) 2_756 ?
C1B C1B 1.430(13) 2_756 ?
C1B C2B 1.455(8) . ?
C2B C3B 1.374(9) . ?
C3B C4B 1.407(9) . ?
C4B C5B 1.389(9) . ?
C5B C1B 1.424(9) 2_756 ?
C6B C7B 1.520(10) . ?
C7B C8B 1.519(12) . ?
C8B C9B 1.549(11) . ?
C9B C10B 1.572(15) . ?
C10B C11B 1.423(13) . ?
C11B C12B 1.468(16) . ?

loop_
_geom_torsion_atom_site_label_1
_geom_torsion_atom_site_label_2
_geom_torsion_atom_site_label_3
_geom_torsion_atom_site_label_4
_geom_torsion
_geom_torsion_site_symmetry_1
_geom_torsion_site_symmetry_2
_geom_torsion_site_symmetry_3
_geom_torsion_site_symmetry_4
_geom_torsion_publ_flag
C6A O1A C2A C3A -10.3(10) . . . . ?
C6A O1A C2A C1A 174.1(6) . . . . ?
C5A C1A C2A O1A -3.8(10) 2_766 . . . ?
C1A C1A C2A O1A 178.9(8) 2_766 . . . ?
C5A C1A C2A C3A -179.7(7) 2_766 . . . ?
C1A C1A C2A C3A 3.0(13) 2_766 . . . ?
O1A C2A C3A C4A -178.1(7) . . . . ?
C1A C2A C3A C4A -2.7(11) . . . . ?
C2A C3A C4A C5A 2.1(11) . . . . ?
C3A C4A C5A C1A -1.7(11) . . . 2_766 ?
C2A O1A C6A C7A -175.0(6) . . . . ?
O1A C6A C7A C8A 61.5(9) . . . . ?
C6A C7A C8A C9A 176.5(6) . . . . ?
C7A C8A C9A C10A 178.4(7) . . . . ?
C8A C9A C10A C11A 67.4(10) . . . . ?
C9A C10A C11A C12A 174.9(8) . . . . ?
C12 N1 C1 O1 178.5(7) . . . . ?
C15 N1 C1 O1 0.1(10) . . . . ?
C12 N1 C1 C2 -1.6(11) . . . . ?
C15 N1 C1 C2 180.0(7) . . . . ?
O1 C1 C2 C3 0.2(12) . . . . ?
N1 C1 C2 C3 -179.7(7) . . . . ?
O1 C1 C2 C14 -176.4(7) . . . . ?
N1 C1 C2 C14 3.7(11) . . . . ?
C14 C2 C3 C4 -0.7(12) . . . . ?
C1 C2 C3 C4 -177.4(7) . . . . ?
C2 C3 C4 C5 0.2(12) . . . . ?
C3 C4 C5 C13 -0.1(11) . . . . ?
C3 C4 C5 C6 179.4(7) . . . . ?
C7 N2 C6 O3 -174.6(7) . . . . ?
C22 N2 C6 O3 4.1(10) . . . . ?
C7 N2 C6 C5 8.2(10) . . . . ?
C22 N2 C6 C5 -173.1(7) . . . . ?
C4 C5 C6 O3 -2.9(12) . . . . ?
C13 C5 C6 O3 176.5(7) . . . . ?
C4 C5 C6 N2 174.2(6) . . . . ?
C13 C5 C6 N2 -6.4(11) . . . . ?
C6 N2 C7 O4 176.0(7) . . . . ?
C22 N2 C7 O4 -2.8(10) . . . . ?
C6 N2 C7 C8 -4.6(10) . . . . ?
C22 N2 C7 C8 176.6(6) . . . . ?
O4 C7 C8 C9 0.5(12) . . . . ?
N2 C7 C8 C9 -178.9(7) . . . . ?
O4 C7 C8 C13 178.4(7) . . . . ?
N2 C7 C8 C13 -0.9(11) . . . . ?
C13 C8 C9 C10 -0.4(12) . . . . ?
C7 C8 C9 C10 177.6(7) . . . . ?
C8 C9 C10 C11 -0.8(12) . . . . ?
C9 C10 C11 C14 1.8(11) . . . . ?
C9 C10 C11 C12 -179.8(7) . . . . ?
C1 N1 C12 O2 176.2(7) . . . . ?
C15 N1 C12 O2 -5.3(10) . . . . ?
C1 N1 C12 C11 -0.5(11) . . . . ?
C15 N1 C12 C11 178.0(7) . . . . ?
C14 C11 C12 O2 -176.1(7) . . . . ?
C10 C11 C12 O2 5.6(12) . . . . ?
C14 C11 C12 N1 0.6(11) . . . . ?
C10 C11 C12 N1 -177.8(7) . . . . ?
C4 C5 C13 C14 0.5(11) . . . . ?
C6 C5 C13 C14 -178.9(7) . . . . ?
C4 C5 C13 C8 -179.5(7) . . . . ?
C6 C5 C13 C8 1.1(11) . . . . ?
C9 C8 C13 C14 0.6(10) . . . . ?
C7 C8 C13 C14 -177.4(7) . . . . ?
C9 C8 C13 C5 -179.4(7) . . . . ?
C7 C8 C13 C5 2.6(11) . . . . ?
C5 C13 C14 C11 -179.5(8) . . . . ?
C8 C13 C14 C11 0.4(10) . . . . ?
C5 C13 C14 C2 -1.0(10) . . . . ?
C8 C13 C14 C2 178.9(8) . . . . ?
C10 C11 C14 C13 -1.7(11) . . . . ?
C12 C11 C14 C13 -180.0(7) . . . . ?
C10 C11 C14 C2 179.8(7) . . . . ?
C12 C11 C14 C2 1.5(11) . . . . ?
C3 C2 C14 C13 1.1(11) . . . . ?
C1 C2 C14 C13 177.8(7) . . . . ?
C3 C2 C14 C11 179.7(7) . . . . ?
C1 C2 C14 C11 -3.7(11) . . . . ?
C1 N1 C15 C16' 61.5(11) . . . . ?
C12 N1 C15 C16' -117.1(10) . . . . ?
C1 N1 C15 C17 -110.9(10) . . . . ?
C12 N1 C15 C17 70.5(10) . . . . ?
C1 N1 C15 C16 108.1(10) . . . . ?
C12 N1 C15 C16 -70.5(10) . . . . ?
C1 N1 C15 C17' -74.7(10) . . . . ?
C12 N1 C15 C17' 106.8(9) . . . . ?
C16' C15 C17 C18 -12(2) . . . . ?
C16 C15 C17 C18 -63.6(18) . . . . ?
C17' C15 C17 C18 78.0(18) . . . . ?
N1 C15 C17 C18 159.2(14) . . . . ?
C15 C17 C18 C19 -177.0(15) . . . . ?
C17 C18 C19 C20 158.6(18) . . . . ?
C18 C19 C20 C21 -149(2) . . . . ?
C16' C15 C17' C18' 63.0(18) . . . . ?
C17 C15 C17' C18' -52.1(16) . . . . ?
C16 C15 C17' C18' 11(2) . . . . ?
N1 C15 C17' C18' -164.5(12) . . . . ?
C15 C17' C18' C19' 176.1(14) . . . . ?
C17' C18' C19' C20' -172.4(15) . . . . ?
C18' C19' C20' C21' 164(2) . . . . ?
C6 N2 C22 C23 128.5(9) . . . . ?
C7 N2 C22 C23 -52.7(11) . . . . ?
C6 N2 C22 C24' -75.3(10) . . . . ?
C7 N2 C22 C24' 103.4(10) . . . . ?
C6 N2 C22 C23' 63.0(10) . . . . ?
C7 N2 C22 C23' -118.2(9) . . . . ?
C6 N2 C22 C24 -100.5(8) . . . . ?
C7 N2 C22 C24 78.3(9) . . . . ?
C23 C22 C24 C25 -65.8(11) . . . . ?
C24' C22 C24 C25 59(2) . . . . ?
N2 C22 C24 C25 163.6(7) . . . . ?
C23' C22 C24 C25 5.8(16) . . . . ?
C23 C22 C24' C25 -16.5(19) . . . . ?
N2 C22 C24' C25 -169.1(10) . . . . ?
C23' C22 C24' C25 55.5(16) . . . . ?
C24 C22 C24' C25 -85(3) . . . . ?
C22 C24' C25 C26 160.7(10) . . . . ?
C22 C24' C25 C24 84(2) . . . . ?
C22 C24 C25 C24' -60.0(16) . . . . ?
C22 C24 C25 C26 -174.1(8) . . . . ?
C24' C25 C26 C27 157.1(10) . . . . ?
C24 C25 C26 C27 -177.9(8) . . . . ?
C25 C26 C27 C28 -179.1(7) . . . . ?
C6B O1B C2B C3B -9.2(11) . . . . ?
C6B O1B C2B C1B 175.4(7) . . . . ?
C5B C1B C2B O1B -5.2(10) 2_756 . . . ?
C1B C1B C2B O1B -179.5(8) 2_756 . . . ?
C5B C1B C2B C3B 179.3(7) 2_756 . . . ?
C1B C1B C2B C3B 4.9(13) 2_756 . . . ?
O1B C2B C3B C4B -177.3(7) . . . . ?
C1B C2B C3B C4B -2.2(11) . . . . ?
C2B C3B C4B C5B 0.1(12) . . . . ?
C3B C4B C5B C1B -0.8(12) . . . 2_756 ?
C2B O1B C6B C7B -172.1(6) . . . . ?
O1B C6B C7B C8B 67.4(9) . . . . ?
C6B C7B C8B C9B 176.1(7) . . . . ?
C7B C8B C9B C10B -171.6(8) . . . . ?
C8B C9B C10B C11B 177.6(9) . . . . ?
C9B C10B C11B C12B 178.2(10) . . . . ?
